data_2230518
loop_
_publ_author_name
'Si, Youtao'
'Chen, Hui'
'Chen, Chang Neng'

_publ_section_title
;
 A triclinic polymorph of
 bis(\m~2~-ethanethiolato)-1:2\k^2^<i>S</i>:<i>S</i>;3:4\k^2^<i>S</i>:<i>S</i>-(\m~4~-disulfido-1:2:3:4\k^4^<i>S</i>:<i>S</i>:<i>S</i>':<i>S</i>')tetrakis[tricarbonyliron(II)](2
 <i>Fe</i>---<i>Fe</i>)
;
_journal_coeditor_code WM2485
_journal_issue 6
_journal_name_full 'Acta Crystallographica Section E'
_journal_page_first m752
_journal_page_last m753
_journal_paper_doi 10.1107/S1600536811017405
_journal_volume 67
_journal_year 2011
_chemical_formula_iupac '[Fe4 (C2 H5 S)2 (S2) (C O)12]'
_chemical_formula_moiety 'C16 H10 Fe4 O12 S4'
_chemical_formula_sum 'C16 H10 Fe4 O12 S4'
_chemical_formula_weight 745.88
_chemical_name_systematic
'bis(\m~2~-ethanethiolato)-1:2\k^2^<i>S</i>:<i>S</i>;3:4\k^2^<i>S</i>:<i>S</i>-(\m~4~-disulfido-1:2:3:4\k^4^<i>S</i>:<i>S</i>:<i>S</i>':<i>S</i>')tetrakis[tricarbonyliron(II)](2 <i>Fe</i>---<i>Fe</i>)'
_space_group_IT_number 2
_symmetry_cell_setting triclinic
_symmetry_space_group_name_Hall '-P 1'
_symmetry_space_group_name_H-M 'P -1'
_atom_sites_solution_hydrogens geom
_atom_sites_solution_primary direct
_atom_sites_solution_secondary difmap
_audit_creation_method SHELXL-97
_cell_angle_alpha 87.57(2)
_cell_angle_beta 70.082(17)
_cell_angle_gamma 66.103(17)
_cell_formula_units_Z 1
_cell_length_a 8.365(4)
_cell_length_b 9.296(5)
_cell_length_c 10.209(5)
_cell_measurement_reflns_used 1200
_cell_measurement_temperature 293.1500
_cell_measurement_theta_max 27.4835
_cell_measurement_theta_min 2.1347
_cell_volume 678.2(6)
_computing_cell_refinement 'CrystalClear (Rigaku, 2002)'
_computing_data_collection 'CrystalClear (Rigaku, 2002)'
_computing_data_reduction 'CrystalClear (Rigaku, 2002)'
_computing_molecular_graphics 'WinGX (Farrugia, 1999)'
_computing_publication_material 'publCIF (Westrip, 2010)'
_computing_structure_refinement 'SHELXL97 (Sheldrick, 2008)'
_computing_structure_solution 'SHELXS97 (Sheldrick, 2008)'
_diffrn_ambient_temperature 293.1500
_diffrn_measured_fraction_theta_full 0.988
_diffrn_measured_fraction_theta_max 0.988
_diffrn_measurement_device_type
;
Rigaku Mercury70 CCD
;
_diffrn_measurement_method CCD_Profile_fitting
_diffrn_radiation_monochromator graphite
_diffrn_radiation_source 'fine-focus sealed tube'
_diffrn_radiation_type MoK\a
_diffrn_radiation_wavelength 0.71073
_diffrn_reflns_av_R_equivalents 0.0363
_diffrn_reflns_av_sigmaI/netI 0.0703
_diffrn_reflns_limit_h_max 10
_diffrn_reflns_limit_h_min -10
_diffrn_reflns_limit_k_max 11
_diffrn_reflns_limit_k_min -11
_diffrn_reflns_limit_l_max 13
_diffrn_reflns_limit_l_min -12
_diffrn_reflns_number 5323
_diffrn_reflns_theta_full 27.47
_diffrn_reflns_theta_max 27.47
_diffrn_reflns_theta_min 2.41
_diffrn_standards_number 0
_exptl_absorpt_coefficient_mu 2.458
_exptl_absorpt_correction_T_max 1.0000
_exptl_absorpt_correction_T_min 0.7714
_exptl_absorpt_correction_type multi-scan
_exptl_absorpt_process_details '(CrystalClear; Rigaku, 2002)'
_exptl_crystal_colour Orange
_exptl_crystal_density_diffrn 1.826
_exptl_crystal_density_method 'not measured'
_exptl_crystal_description Prism
_exptl_crystal_F_000 370
_exptl_crystal_size_max 0.15
_exptl_crystal_size_mid 0.12
_exptl_crystal_size_min 0.03
_refine_diff_density_max 0.391
_refine_diff_density_min -0.419
_refine_ls_extinction_method none
_refine_ls_goodness_of_fit_ref 0.994
_refine_ls_hydrogen_treatment constr
_refine_ls_matrix_type full
_refine_ls_number_parameters 163
_refine_ls_number_reflns 3060
_refine_ls_number_restraints 0
_refine_ls_restrained_S_all 0.994
_refine_ls_R_factor_all 0.0892
_refine_ls_R_factor_gt 0.0475
_refine_ls_shift/su_max 0.000
_refine_ls_shift/su_mean 0.000
_refine_ls_structure_factor_coef Fsqd
_refine_ls_weighting_details 'calc w=1/[\s^2^(Fo^2^)+(0.0419P)^2^+0.0000P] where P=(Fo^2^+2Fc^2^)/3'
_refine_ls_weighting_scheme calc
_refine_ls_wR_factor_gt 0.0845
_refine_ls_wR_factor_ref 0.1003
_reflns_number_gt 1939
_reflns_number_total 3060
_reflns_threshold_expression I>2sigma(I)
_cod_data_source_file wm2485.cif
_cod_data_source_block I
_cod_database_code 2230518
_cod_database_fobs_code 2230518

loop_
_symmetry_equiv_pos_as_xyz
'x, y, z'
'-x, -y, -z'

loop_
_atom_site_type_symbol
_atom_site_label
_atom_site_fract_x
_atom_site_fract_y
_atom_site_fract_z
_atom_site_U_iso_or_equiv
_atom_site_adp_type
_atom_site_calc_flag
_atom_site_refinement_flags
_atom_site_occupancy
_atom_site_symmetry_multiplicity
_atom_site_disorder_assembly
_atom_site_disorder_group
Fe Fe1 0.31028(8) 1.00320(7) 0.78114(6) 0.03542(19) Uani d . 1 1 . .
Fe Fe2 0.33627(9) 0.73745(7) 0.86174(7) 0.03887(19) Uani d . 1 1 . .
S S1 0.06448(15) 0.94806(12) 0.89480(11) 0.0364(3) Uani d . 1 1 . .
S S2 0.37128(16) 0.79317(13) 0.63756(12) 0.0425(3) Uani d . 1 1 . .
O O2 0.2904(5) 1.1642(4) 1.0304(4) 0.0659(10) Uani d . 1 1 . .
O O1 0.7064(5) 0.9407(5) 0.6498(4) 0.0765(12) Uani d . 1 1 . .
O O3 0.1430(6) 1.2810(4) 0.6441(4) 0.0801(13) Uani d . 1 1 . .
O O5 0.3256(6) 0.7693(4) 1.1491(4) 0.0767(12) Uani d . 1 1 . .
C C1 0.5507(7) 0.9675(5) 0.6996(5) 0.0485(12) Uani d . 1 1 . .
O O6 0.7439(5) 0.5643(5) 0.7670(5) 0.0864(14) Uani d . 1 1 . .
C C3 0.2065(7) 1.1746(6) 0.6958(5) 0.0477(12) Uani d . 1 1 . .
C C6 0.5855(8) 0.6296(6) 0.8033(5) 0.0559(14) Uani d . 1 1 . .
C C2 0.2944(6) 1.1039(5) 0.9341(5) 0.0444(11) Uani d . 1 1 . .
C C5 0.3261(7) 0.7589(5) 1.0381(6) 0.0527(13) Uani d . 1 1 . .
C C4 0.2657(8) 0.5763(6) 0.8735(6) 0.0601(14) Uani d . 1 1 . .
O O4 0.2224(8) 0.4741(5) 0.8805(6) 0.1078(17) Uani d . 1 1 . .
C C7 0.1744(7) 0.8070(6) 0.5873(5) 0.0546(13) Uani d . 1 1 . .
H H7A 0.0604 0.8465 0.6691 0.065 Uiso calc R 1 1 . .
H H7B 0.1589 0.8820 0.5186 0.065 Uiso calc R 1 1 . .
C C8 0.2037(11) 0.6549(7) 0.5290(9) 0.124(3) Uani d . 1 1 . .
H H8A 0.0984 0.6666 0.5044 0.187 Uiso calc R 1 1 . .
H H8B 0.2173 0.5809 0.5972 0.187 Uiso calc R 1 1 . .
H H8C 0.3149 0.6166 0.4468 0.187 Uiso calc R 1 1 . .

loop_
_atom_site_aniso_label
_atom_site_aniso_U_11
_atom_site_aniso_U_22
_atom_site_aniso_U_33
_atom_site_aniso_U_12
_atom_site_aniso_U_13
_atom_site_aniso_U_23
Fe1 0.0322(4) 0.0369(4) 0.0375(4) -0.0163(3) -0.0103(3) 0.0028(3)
Fe2 0.0377(4) 0.0317(3) 0.0461(4) -0.0122(3) -0.0159(3) 0.0021(3)
S1 0.0297(6) 0.0386(6) 0.0380(6) -0.0142(5) -0.0079(5) -0.0008(5)
S2 0.0354(6) 0.0472(7) 0.0405(6) -0.0142(5) -0.0110(5) -0.0050(5)
O2 0.078(3) 0.079(2) 0.058(2) -0.048(2) -0.024(2) -0.0046(19)
O1 0.044(2) 0.109(3) 0.076(3) -0.041(2) -0.008(2) 0.001(2)
O3 0.086(3) 0.063(2) 0.086(3) -0.018(2) -0.042(3) 0.027(2)
O5 0.092(3) 0.077(3) 0.057(2) -0.020(2) -0.040(2) 0.009(2)
C1 0.045(3) 0.055(3) 0.046(3) -0.025(3) -0.011(2) 0.005(2)
O6 0.045(2) 0.079(3) 0.110(3) 0.004(2) -0.029(2) -0.025(2)
C3 0.052(3) 0.048(3) 0.045(3) -0.022(2) -0.019(2) 0.008(2)
C6 0.049(3) 0.049(3) 0.066(4) -0.010(3) -0.026(3) -0.005(3)
C2 0.037(3) 0.049(3) 0.053(3) -0.024(2) -0.015(2) 0.007(2)
C5 0.053(3) 0.043(3) 0.056(3) -0.010(2) -0.023(3) 0.008(2)
C4 0.075(4) 0.047(3) 0.071(4) -0.030(3) -0.036(3) 0.015(3)
O4 0.150(5) 0.074(3) 0.149(4) -0.078(3) -0.076(4) 0.033(3)
C7 0.050(3) 0.062(3) 0.058(3) -0.021(3) -0.027(3) -0.001(3)
C8 0.131(7) 0.086(5) 0.194(9) -0.029(5) -0.116(7) -0.027(5)

loop_
_atom_type_symbol
_atom_type_description
_atom_type_scat_dispersion_real
_atom_type_scat_dispersion_imag
_atom_type_scat_source
C C 0.0033 0.0016 'International Tables Vol C Tables 4.2.6.8 and 6.1.1.4'
H H 0.0000 0.0000 'International Tables Vol C Tables 4.2.6.8 and 6.1.1.4'
N N 0.0061 0.0033 'International Tables Vol C Tables 4.2.6.8 and 6.1.1.4'
O O 0.0106 0.0060 'International Tables Vol C Tables 4.2.6.8 and 6.1.1.4'
S S 0.1246 0.1234 'International Tables Vol C Tables 4.2.6.8 and 6.1.1.4'
Fe Fe 0.3463 0.8444 'International Tables Vol C Tables 4.2.6.8 and 6.1.1.4'

loop_
_geom_angle_atom_site_label_1
_geom_angle_atom_site_label_2
_geom_angle_atom_site_label_3
_geom_angle_site_symmetry_1
_geom_angle_site_symmetry_3
_geom_angle
_geom_angle_publ_flag
C1 Fe1 C2 . . 90.8(2) ?
C1 Fe1 C3 . . 99.4(2) ?
C2 Fe1 C3 . . 99.1(2) ?
C1 Fe1 S1 . . 157.40(15) ?
C2 Fe1 S1 . . 94.02(15) ?
C3 Fe1 S1 . . 101.64(16) ?
C1 Fe1 S2 . . 87.52(16) ?
C2 Fe1 S2 . . 156.70(15) ?
C3 Fe1 S2 . . 104.06(16) ?
S1 Fe1 S2 . . 79.39(5) ?
C1 Fe1 Fe2 . . 101.44(15) ?
C2 Fe1 Fe2 . . 101.42(15) ?
C3 Fe1 Fe2 . . 150.37(16) ?
S1 Fe1 Fe2 . . 55.96(4) ?
S2 Fe1 Fe2 . . 56.35(5) ?
C5 Fe2 C6 . . 90.6(2) ?
C5 Fe2 C4 . . 99.0(2) ?
C6 Fe2 C4 . . 100.4(2) ?
C5 Fe2 S1 . . 94.44(15) ?
C6 Fe2 S1 . . 156.35(18) ?
C4 Fe2 S1 . . 101.55(18) ?
C5 Fe2 S2 . . 158.11(17) ?
C6 Fe2 S2 . . 87.54(17) ?
C4 Fe2 S2 . . 102.75(18) ?
S1 Fe2 S2 . . 79.21(5) ?
C5 Fe2 Fe1 . . 102.83(16) ?
C6 Fe2 Fe1 . . 100.63(17) ?
C4 Fe2 Fe1 . . 149.28(16) ?
S1 Fe2 Fe1 . . 55.72(4) ?
S2 Fe2 Fe1 . . 56.27(4) ?
S1 S1 Fe1 2_577 . 111.12(8) ?
S1 S1 Fe2 2_577 . 111.36(8) ?
Fe1 S1 Fe2 . . 68.32(5) ?
C7 S2 Fe1 . . 114.87(16) ?
C7 S2 Fe2 . . 113.05(18) ?
Fe1 S2 Fe2 . . 67.38(5) ?
O1 C1 Fe1 . . 177.8(5) ?
O3 C3 Fe1 . . 179.3(5) ?
O6 C6 Fe2 . . 178.4(5) ?
O2 C2 Fe1 . . 177.7(4) ?
O5 C5 Fe2 . . 177.8(5) ?
O4 C4 Fe2 . . 179.6(6) ?
C8 C7 S2 . . 111.8(4) ?
C8 C7 H7A . . 109.3 ?
S2 C7 H7A . . 109.3 ?
C8 C7 H7B . . 109.3 ?
S2 C7 H7B . . 109.3 ?
H7A C7 H7B . . 107.9 ?
C7 C8 H8A . . 109.5 ?
C7 C8 H8B . . 109.5 ?
H8A C8 H8B . . 109.5 ?
C7 C8 H8C . . 109.5 ?
H8A C8 H8C . . 109.5 ?
H8B C8 H8C . . 109.5 ?

loop_
_geom_bond_atom_site_label_1
_geom_bond_atom_site_label_2
_geom_bond_site_symmetry_2
_geom_bond_distance
_geom_bond_publ_flag
Fe1 C1 . 1.786(5) yes
Fe1 C2 . 1.793(5) yes
Fe1 C3 . 1.824(5) yes
Fe1 S1 . 2.2393(15) yes
Fe1 S2 . 2.2688(16) yes
Fe1 Fe2 . 2.5183(15) yes
Fe2 C5 . 1.789(5) yes
Fe2 C6 . 1.794(5) yes
Fe2 C4 . 1.806(5) yes
Fe2 S1 . 2.2457(15) yes
Fe2 S2 . 2.2711(18) yes
S1 S1 2_577 2.113(2) yes
S2 C7 . 1.842(5) ?
O2 C2 . 1.137(5) ?
O1 C1 . 1.145(5) ?
O3 C3 . 1.123(5) ?
O5 C5 . 1.140(6) ?
O6 C6 . 1.138(6) ?
C4 O4 . 1.138(6) ?
C7 C8 . 1.451(7) ?
C7 H7A . 0.9700 ?
C7 H7B . 0.9700 ?
C8 H8A . 0.9600 ?
C8 H8B . 0.9600 ?
C8 H8C . 0.9600 ?
